data_4341563
loop_
_publ_author_name
'Barbon, Stephanie M.'
'Price, Jacquelyn T.'
'Reinkeluers, Pauline A.'
'Gilroy, Joe B.'

_publ_section_title
;
 Substituent-dependent optical and electrochemical properties of
 triarylformazanate boron difluoride complexes.
;
_journal_issue 19
_journal_name_full 'Inorganic chemistry'
_journal_page_first 10585
_journal_page_last 10593
_journal_paper_doi 10.1021/ic5016912
_journal_volume 53
_journal_year 2014
_chemical_formula_sum 'C21 H19 B F2 N4'
_chemical_formula_weight 376.21
_chemical_name_systematic
;
 ?
;
_space_group_crystal_system monoclinic
_space_group_IT_number 14
_space_group_name_Hall '-P 2yn'
_space_group_name_H-M_alt 'P 1 21/n 1'
_symmetry_space_group_name_Hall '-P 2yn'
_symmetry_space_group_name_H-M 'P 1 21/n 1'
_atom_sites_solution_hydrogens geom
_audit_creation_method SHELXL-2013
_cell_angle_alpha 90
_cell_angle_beta 97.825(6)
_cell_angle_gamma 90
_cell_formula_units_Z 4
_cell_length_a 9.7298(10)
_cell_length_b 18.713(2)
_cell_length_c 10.3804(12)
_cell_measurement_reflns_used 3754
_cell_measurement_temperature 113(2)
_cell_measurement_theta_max 23.74
_cell_measurement_theta_min 2.26
_cell_volume 1872.4(4)
_computing_cell_refinement SAINT
_computing_data_collection Apex2
_computing_data_reduction SAINT
_computing_molecular_graphics XP
_computing_publication_material cif2tables.py
_computing_structure_refinement SHELXL
_computing_structure_solution XS
_diffrn_ambient_temperature 113(2)
_diffrn_measured_fraction_theta_full 0.999
_diffrn_measured_fraction_theta_max 0.982
_diffrn_measurement_device_type 'Bruker APEX-II CCD'
_diffrn_measurement_method 'phi and omega scans'
_diffrn_radiation_monochromator graphite
_diffrn_radiation_type MoK\a
_diffrn_radiation_wavelength 0.71073
_diffrn_reflns_av_R_equivalents 0.1633
_diffrn_reflns_av_unetI/netI 0.1603
_diffrn_reflns_Laue_measured_fraction_full 0.999
_diffrn_reflns_Laue_measured_fraction_max 0.982
_diffrn_reflns_limit_h_max 16
_diffrn_reflns_limit_h_min -15
_diffrn_reflns_limit_k_max 32
_diffrn_reflns_limit_k_min -32
_diffrn_reflns_limit_l_max 17
_diffrn_reflns_limit_l_min -18
_diffrn_reflns_number 90025
_diffrn_reflns_point_group_measured_fraction_full 0.999
_diffrn_reflns_point_group_measured_fraction_max 0.982
_diffrn_reflns_theta_full 25.242
_diffrn_reflns_theta_max 38.149
_diffrn_reflns_theta_min 2.260
_diffrn_source 'sealed tube'
_exptl_absorpt_coefficient_mu 0.094
_exptl_absorpt_correction_T_max 0.7474
_exptl_absorpt_correction_T_min 0.6272
_exptl_absorpt_correction_type multi-scan
_exptl_absorpt_process_details SADABS
_exptl_crystal_colour red
_exptl_crystal_density_diffrn 1.335
_exptl_crystal_description plate
_exptl_crystal_F_000 784
_exptl_crystal_size_max 0.310
_exptl_crystal_size_mid 0.0610
_exptl_crystal_size_min 0.0280
_refine_diff_density_max 0.411
_refine_diff_density_min -0.411
_refine_diff_density_rms 0.093
_refine_ls_extinction_method none
_refine_ls_goodness_of_fit_ref 0.977
_refine_ls_hydrogen_treatment constr
_refine_ls_matrix_type full
_refine_ls_number_parameters 255
_refine_ls_number_reflns 10100
_refine_ls_number_restraints 0
_refine_ls_restrained_S_all 0.977
_refine_ls_R_factor_all 0.2110
_refine_ls_R_factor_gt 0.0711
_refine_ls_shift/su_max 0.001
_refine_ls_shift/su_mean 0.000
_refine_ls_structure_factor_coef Fsqd
_refine_ls_weighting_details 'w=1/[\s^2^(Fo^2^)+(0.0830P)^2^] where P=(Fo^2^+2Fc^2^)/3'
_refine_ls_weighting_scheme calc
_refine_ls_wR_factor_gt 0.1511
_refine_ls_wR_factor_ref 0.2048
_reflns_Friedel_coverage 0.000
_reflns_number_gt 4050
_reflns_number_total 10100
_reflns_threshold_expression 'I > 2\s(I)'
_cod_data_source_file ic5016912_si_002.cif
_cod_data_source_block 14d
_cod_database_code 4341563
_shelx_space_group_comment
;
The symmetry employed for this shelxl refinement is uniquely defined
by the following loop, which should always be used as a source of
symmetry information in preference to the above space-group names.
They are only intended as comments.
;
_shelx_estimated_absorpt_t_min 0.945
_shelx_estimated_absorpt_t_max 0.974
_shelxl_version_number 2013-3

loop_
_space_group_symop_operation_xyz
'x, y, z'
'-x+1/2, y+1/2, -z+1/2'
'-x, -y, -z'
'x-1/2, -y-1/2, z-1/2'

loop_
_atom_site_label
_atom_site_type_symbol
_atom_site_fract_x
_atom_site_fract_y
_atom_site_fract_z
_atom_site_U_iso_or_equiv
_atom_site_adp_type
_atom_site_occupancy
_atom_site_site_symmetry_order
_atom_site_calc_flag
_atom_site_refinement_flags_posn
_atom_site_refinement_flags_adp
F1 F 0.68001(9) 0.94064(5) 0.68180(9) 0.0220(2) Uani 1 1 d . .
F2 F 0.82422(9) 0.88306(5) 0.56152(9) 0.0222(2) Uani 1 1 d . .
N1 N 0.64043(13) 0.95443(6) 0.44723(13) 0.0169(3) Uani 1 1 d . .
N3 N 0.84236(13) 1.01186(7) 0.58255(13) 0.0175(3) Uani 1 1 d . .
N2 N 0.63963(13) 1.00850(7) 0.36673(13) 0.0184(3) Uani 1 1 d . .
N4 N 0.83180(13) 1.06431(7) 0.49829(13) 0.0187(3) Uani 1 1 d . .
C21 C 0.2174(2) 0.74451(11) 0.2947(2) 0.0413(5) Uani 1 1 d . .
H1 H 0.1383 0.7674 0.2420 0.062 Uiso 1 1 calc R U
H8 H 0.1870 0.7237 0.3728 0.062 Uiso 1 1 calc R U
H7 H 0.2545 0.7067 0.2438 0.062 Uiso 1 1 calc R U
C18 C 0.32885(17) 0.79947(9) 0.33401(19) 0.0273(4) Uani 1 1 d . .
C19 C 0.41347(17) 0.79499(9) 0.45337(18) 0.0256(4) Uani 1 1 d . .
H9 H 0.4005 0.7566 0.5104 0.031 Uiso 1 1 calc R U
C20 C 0.51625(17) 0.84517(9) 0.49103(16) 0.0215(3) Uani 1 1 d . .
H10 H 0.5724 0.8412 0.5731 0.026 Uiso 1 1 calc R U
C15 C 0.53659(16) 0.90158(8) 0.40755(16) 0.0189(3) Uani 1 1 d . .
C8 C 0.95148(16) 1.02091(8) 0.68931(15) 0.0184(3) Uani 1 1 d . .
C13 C 1.03104(18) 1.08339(9) 0.70141(17) 0.0248(4) Uani 1 1 d . .
H4 H 1.0103 1.1214 0.6413 0.030 Uiso 1 1 calc R U
C12 C 1.14024(18) 1.08951(10) 0.80148(17) 0.0268(4) Uani 1 1 d . .
H18 H 1.1943 1.1320 0.8086 0.032 Uiso 1 1 calc R U
C11 C 1.17271(17) 1.03497(10) 0.89182(16) 0.0243(4) Uani 1 1 d . .
C14 C 1.2956(2) 1.04096(11) 0.99684(18) 0.0338(4) Uani 1 1 d . .
H19 H 1.2661 1.0305 1.0814 0.051 Uiso 1 1 calc R U
H3 H 1.3332 1.0895 0.9976 0.051 Uiso 1 1 calc R U
H2 H 1.3672 1.0067 0.9797 0.051 Uiso 1 1 calc R U
C17 C 0.35117(18) 0.85580(10) 0.25176(19) 0.0282(4) Uani 1 1 d . .
H6 H 0.2951 0.8596 0.1696 0.034 Uiso 1 1 calc R U
C16 C 0.45337(17) 0.90652(9) 0.28698(17) 0.0234(3) Uani 1 1 d . .
H5 H 0.4668 0.9445 0.2293 0.028 Uiso 1 1 calc R U
C1 C 0.73272(16) 1.06088(8) 0.39451(15) 0.0177(3) Uani 1 1 d . .
C2 C 0.72571(16) 1.12140(8) 0.30176(16) 0.0190(3) Uani 1 1 d . .
C7 C 0.61715(18) 1.12575(9) 0.19835(17) 0.0237(4) Uani 1 1 d . .
H11 H 0.5460 1.0906 0.1891 0.028 Uiso 1 1 calc R U
C6 C 0.61365(19) 1.18136(10) 0.10960(18) 0.0287(4) Uani 1 1 d . .
H15 H 0.5405 1.1835 0.0390 0.034 Uiso 1 1 calc R U
C5 C 0.71502(19) 1.23373(9) 0.12232(19) 0.0291(4) Uani 1 1 d . .
H12 H 0.7117 1.2717 0.0613 0.035 Uiso 1 1 calc R U
C4 C 0.82170(18) 1.22987(9) 0.22572(18) 0.0270(4) Uani 1 1 d . .
H14 H 0.8916 1.2657 0.2354 0.032 Uiso 1 1 calc R U
C3 C 0.82750(17) 1.17457(9) 0.31486(17) 0.0235(3) Uani 1 1 d . .
H13 H 0.9009 1.1728 0.3852 0.028 Uiso 1 1 calc R U
C9 C 0.98065(17) 0.96634(9) 0.78095(16) 0.0214(3) Uani 1 1 d . .
H17 H 0.9256 0.9242 0.7752 0.026 Uiso 1 1 calc R U
C10 C 1.09026(17) 0.97405(9) 0.88012(16) 0.0233(3) Uani 1 1 d . .
H16 H 1.1096 0.9367 0.9418 0.028 Uiso 1 1 calc R U
B1 B 0.74689(18) 0.94450(9) 0.57266(18) 0.0171(3) Uani 1 1 d . .

loop_
_atom_site_aniso_label
_atom_site_aniso_U_11
_atom_site_aniso_U_22
_atom_site_aniso_U_33
_atom_site_aniso_U_23
_atom_site_aniso_U_13
_atom_site_aniso_U_12
F1 0.0221(5) 0.0250(5) 0.0193(5) 0.0002(4) 0.0048(4) -0.0024(4)
F2 0.0217(5) 0.0181(5) 0.0262(5) -0.0018(4) 0.0008(4) 0.0032(4)
N1 0.0154(6) 0.0159(6) 0.0195(7) -0.0002(5) 0.0030(5) -0.0003(5)
N3 0.0163(6) 0.0186(6) 0.0178(6) -0.0004(5) 0.0030(5) 0.0009(5)
N2 0.0171(6) 0.0173(6) 0.0211(7) 0.0023(5) 0.0040(5) 0.0006(5)
N4 0.0189(6) 0.0183(6) 0.0194(7) 0.0011(5) 0.0044(5) 0.0009(5)
C21 0.0334(11) 0.0366(11) 0.0531(14) -0.0124(10) 0.0028(10) -0.0150(9)
C18 0.0195(8) 0.0249(9) 0.0380(10) -0.0118(8) 0.0055(8) -0.0042(7)
C19 0.0249(8) 0.0207(8) 0.0329(10) -0.0036(7) 0.0103(7) -0.0042(7)
C20 0.0218(8) 0.0202(8) 0.0228(8) -0.0031(6) 0.0043(6) -0.0021(6)
C15 0.0178(7) 0.0168(7) 0.0226(8) -0.0040(6) 0.0045(6) -0.0008(6)
C8 0.0166(7) 0.0214(8) 0.0173(7) -0.0033(6) 0.0025(6) -0.0011(6)
C13 0.0256(8) 0.0243(8) 0.0236(9) 0.0017(7) 0.0003(7) -0.0039(7)
C12 0.0254(9) 0.0291(9) 0.0250(9) -0.0032(7) 0.0002(7) -0.0081(7)
C11 0.0192(8) 0.0357(9) 0.0179(8) -0.0057(7) 0.0018(6) -0.0004(7)
C14 0.0259(9) 0.0491(12) 0.0243(10) -0.0030(9) -0.0040(7) -0.0029(8)
C17 0.0230(9) 0.0283(9) 0.0316(10) -0.0077(8) -0.0028(7) -0.0013(7)
C16 0.0226(8) 0.0214(8) 0.0248(9) -0.0018(7) -0.0023(7) -0.0011(6)
C1 0.0157(7) 0.0183(7) 0.0193(8) 0.0005(6) 0.0027(6) -0.0003(6)
C2 0.0176(7) 0.0171(7) 0.0227(8) 0.0014(6) 0.0048(6) 0.0014(6)
C7 0.0205(8) 0.0248(8) 0.0257(9) 0.0048(7) 0.0025(7) 0.0008(6)
C6 0.0244(9) 0.0327(10) 0.0286(9) 0.0103(8) 0.0022(7) 0.0042(7)
C5 0.0323(9) 0.0229(9) 0.0340(10) 0.0110(7) 0.0110(8) 0.0028(7)
C4 0.0248(8) 0.0206(8) 0.0368(10) 0.0049(7) 0.0078(8) -0.0021(7)
C3 0.0212(8) 0.0217(8) 0.0276(9) 0.0026(7) 0.0038(7) -0.0003(6)
C9 0.0192(8) 0.0221(8) 0.0229(8) 0.0006(6) 0.0030(6) 0.0001(6)
C10 0.0226(8) 0.0277(9) 0.0199(8) 0.0006(7) 0.0035(7) 0.0045(7)
B1 0.0165(8) 0.0166(8) 0.0181(8) 0.0000(6) 0.0013(7) -0.0001(6)

loop_
_atom_type_symbol
_atom_type_description
_atom_type_scat_dispersion_real
_atom_type_scat_dispersion_imag
_atom_type_scat_source
C C 0.0033 0.0016 'International Tables Vol C Tables 4.2.6.8 and 6.1.1.4'
H H 0.0000 0.0000 'International Tables Vol C Tables 4.2.6.8 and 6.1.1.4'
N N 0.0061 0.0033 'International Tables Vol C Tables 4.2.6.8 and 6.1.1.4'
B B 0.0013 0.0007 'International Tables Vol C Tables 4.2.6.8 and 6.1.1.4'
F F 0.0171 0.0103 'International Tables Vol C Tables 4.2.6.8 and 6.1.1.4'

loop_
_geom_angle_atom_site_label_1
_geom_angle_atom_site_label_2
_geom_angle_atom_site_label_3
_geom_angle
N2 N1 C15 113.98(13)
N2 N1 B1 124.67(12)
C15 N1 B1 121.29(12)
N4 N3 C8 114.17(12)
N4 N3 B1 124.72(13)
C8 N3 B1 121.11(13)
N1 N2 C1 118.84(13)
N3 N4 C1 118.78(13)
C18 C21 H1 109.5
C18 C21 H8 109.5
H1 C21 H8 109.5
C18 C21 H7 109.5
H1 C21 H7 109.5
H8 C21 H7 109.5
C17 C18 C19 117.92(15)
C17 C18 C21 121.09(17)
C19 C18 C21 120.99(18)
C20 C19 C18 121.69(17)
C20 C19 H9 119.2
C18 C19 H9 119.2
C19 C20 C15 119.59(16)
C19 C20 H10 120.2
C15 C20 H10 120.2
C20 C15 C16 119.45(15)
C20 C15 N1 119.80(14)
C16 C15 N1 120.74(15)
C9 C8 C13 119.40(15)
C9 C8 N3 119.93(14)
C13 C8 N3 120.65(14)
C12 C13 C8 119.67(16)
C12 C13 H4 120.2
C8 C13 H4 120.2
C13 C12 C11 121.64(16)
C13 C12 H18 119.2
C11 C12 H18 119.2
C10 C11 C12 117.84(15)
C10 C11 C14 121.02(16)
C12 C11 C14 121.13(16)
C11 C14 H19 109.5
C11 C14 H3 109.5
H19 C14 H3 109.5
C11 C14 H2 109.5
H19 C14 H2 109.5
H3 C14 H2 109.5
C16 C17 C18 121.50(17)
C16 C17 H6 119.2
C18 C17 H6 119.2
C17 C16 C15 119.85(17)
C17 C16 H5 120.1
C15 C16 H5 120.1
N2 C1 N4 126.66(14)
N2 C1 C2 116.71(13)
N4 C1 C2 116.63(13)
C3 C2 C7 118.90(15)
C3 C2 C1 120.77(15)
C7 C2 C1 120.33(14)
C6 C7 C2 119.99(16)
C6 C7 H11 120.0
C2 C7 H11 120.0
C5 C6 C7 121.01(17)
C5 C6 H15 119.5
C7 C6 H15 119.5
C6 C5 C4 118.99(16)
C6 C5 H12 120.5
C4 C5 H12 120.5
C3 C4 C5 120.88(16)
C3 C4 H14 119.6
C5 C4 H14 119.6
C4 C3 C2 120.23(16)
C4 C3 H13 119.9
C2 C3 H13 119.9
C10 C9 C8 119.60(15)
C10 C9 H17 120.2
C8 C9 H17 120.2
C9 C10 C11 121.82(16)
C9 C10 H16 119.1
C11 C10 H16 119.1
F1 B1 F2 110.24(13)
F1 B1 N1 110.90(13)
F2 B1 N1 109.56(13)
F1 B1 N3 109.30(13)
F2 B1 N3 110.50(13)
N1 B1 N3 106.28(12)

loop_
_geom_bond_atom_site_label_1
_geom_bond_atom_site_label_2
_geom_bond_distance
F1 B1 1.383(2)
F2 B1 1.3875(19)
N1 N2 1.3117(18)
N1 C15 1.434(2)
N1 B1 1.561(2)
N3 N4 1.3094(18)
N3 C8 1.436(2)
N3 B1 1.561(2)
N2 C1 1.339(2)
N4 C1 1.346(2)
C21 C18 1.510(2)
C21 H1 0.9800
C21 H8 0.9800
C21 H7 0.9800
C18 C17 1.392(3)
C18 C19 1.394(3)
C19 C20 1.389(2)
C19 H9 0.9500
C20 C15 1.397(2)
C20 H10 0.9500
C15 C16 1.398(2)
C8 C9 1.398(2)
C8 C13 1.398(2)
C13 C12 1.386(2)
C13 H4 0.9500
C12 C11 1.393(3)
C12 H18 0.9500
C11 C10 1.390(2)
C11 C14 1.508(2)
C14 H19 0.9800
C14 H3 0.9800
C14 H2 0.9800
C17 C16 1.387(2)
C17 H6 0.9500
C16 H5 0.9500
C1 C2 1.482(2)
C2 C3 1.397(2)
C2 C7 1.402(2)
C7 C6 1.387(2)
C7 H11 0.9500
C6 C5 1.384(3)
C6 H15 0.9500
C5 C4 1.390(3)
C5 H12 0.9500
C4 C3 1.384(2)
C4 H14 0.9500
C3 H13 0.9500
C9 C10 1.385(2)
C9 H17 0.9500
C10 H16 0.9500

loop_
_geom_hbond_atom_site_label_D
_geom_hbond_atom_site_label_H
_geom_hbond_atom_site_label_A
_geom_hbond_distance_DH
_geom_hbond_distance_HA
_geom_hbond_distance_DA
_geom_hbond_angle_DHA
C20 H10 F1 0.95 2.35 2.9652(19) 122.2
C20 H10 F2 0.95 2.59 3.0692(19) 111.5
C9 H17 F1 0.95 2.47 3.0046(19) 115.3
C9 H17 F2 0.95 2.43 2.9983(19) 118.4

loop_
_geom_torsion_atom_site_label_1
_geom_torsion_atom_site_label_2
_geom_torsion_atom_site_label_3
_geom_torsion_atom_site_label_4
_geom_torsion
C15 N1 N2 C1 -179.87(13)
B1 N1 N2 C1 -2.5(2)
C8 N3 N4 C1 179.93(13)
B1 N3 N4 C1 -0.4(2)
C17 C18 C19 C20 0.7(3)
C21 C18 C19 C20 -179.88(17)
C18 C19 C20 C15 -0.3(3)
C19 C20 C15 C16 -0.2(2)
C19 C20 C15 N1 178.57(14)
N2 N1 C15 C20 -173.14(14)
B1 N1 C15 C20 9.4(2)
N2 N1 C15 C16 5.6(2)
B1 N1 C15 C16 -171.82(15)
N4 N3 C8 C9 -175.22(14)
B1 N3 C8 C9 5.1(2)
N4 N3 C8 C13 3.6(2)
B1 N3 C8 C13 -176.15(14)
C9 C8 C13 C12 2.0(2)
N3 C8 C13 C12 -176.79(15)
C8 C13 C12 C11 -0.5(3)
C13 C12 C11 C10 -1.1(3)
C13 C12 C11 C14 177.35(17)
C19 C18 C17 C16 -0.5(3)
C21 C18 C17 C16 -179.96(17)
C18 C17 C16 C15 0.0(3)
C20 C15 C16 C17 0.4(2)
N1 C15 C16 C17 -178.41(15)
N1 N2 C1 N4 0.9(2)
N1 N2 C1 C2 -178.87(13)
N3 N4 C1 N2 0.5(2)
N3 N4 C1 C2 -179.67(13)
N2 C1 C2 C3 -173.01(15)
N4 C1 C2 C3 7.2(2)
N2 C1 C2 C7 6.3(2)
N4 C1 C2 C7 -173.49(15)
C3 C2 C7 C6 1.3(2)
C1 C2 C7 C6 -178.00(16)
C2 C7 C6 C5 -1.0(3)
C7 C6 C5 C4 0.2(3)
C6 C5 C4 C3 0.2(3)
C5 C4 C3 C2 0.2(3)
C7 C2 C3 C4 -1.0(2)
C1 C2 C3 C4 178.38(15)
C13 C8 C9 C10 -1.8(2)
N3 C8 C9 C10 176.94(15)
C8 C9 C10 C11 0.2(3)
C12 C11 C10 C9 1.2(3)
C14 C11 C10 C9 -177.19(16)
N2 N1 B1 F1 121.08(15)
C15 N1 B1 F1 -61.75(18)
N2 N1 B1 F2 -117.01(15)
C15 N1 B1 F2 60.16(18)
N2 N1 B1 N3 2.39(19)
C15 N1 B1 N3 179.56(12)
N4 N3 B1 F1 -120.63(15)
C8 N3 B1 F1 59.04(18)
N4 N3 B1 F2 117.89(15)
C8 N3 B1 F2 -62.44(18)
N4 N3 B1 N1 -0.90(19)
C8 N3 B1 N1 178.77(12)
